data_6000640
loop_
_publ_author_name
'Pfitzner, A.'

_publ_section_title
;
 Disorder of Cu+ in Cu3SbS3: structural investigations of the high- and
 low-temperature modification
;
_journal_issue 4
_journal_name_full 'Zeitschrift f\"ur Kristallographie'
_journal_page_first 228
_journal_page_last 236
_journal_paper_doi 10.1524/zkri.1998.213.4.228
_journal_volume 213
_journal_year 1998
_chemical_formula_sum 'Cu3 S3 Sb'
_space_group_name_H-M_alt 'P 21 21 21'
_cell_angle_alpha 90.000
_cell_angle_beta 90.000
_cell_angle_gamma 90.000
_cell_length_a 7.8840
_cell_length_b 10.2210
_cell_length_c 6.6240
_cell_volume 533.78
_diffrn_ambient_temperature 223
_cod_database_code 6000640

loop_
_atom_site_label
_atom_site_fract_x
_atom_site_fract_y
_atom_site_fract_z
? ? ? ?
